data_4322021
loop_
_publ_author_name
'Neil Burford'
'Daren J. LeBlanc'

_publ_contact_author_address
;  Department of Chemistry
   Dalhousie University
   Halifax, NS B3H 4J3
   CANADA
;
_publ_contact_author_email burford@chem1.chem.dal.ca
_publ_contact_author_fax '(902) 494-1310'
_publ_contact_author_name 'Neil Burford'
_publ_contact_author_phone '(902) 494-3681'
_publ_section_title
;
 Iminophosphine Cycloaddition Reactions of a
 Diazaphosphoniaaluminatacyclobutane and a Novel Intramolecular
 Phosphiridine P\\rightarrowP Coordination
;
_journal_name_full 'Inorganic Chemistry'
_journal_page_first 2248
_journal_page_last 2249
_journal_paper_doi 10.1021/ic9813718
_journal_volume 38
_journal_year 1999
_chemical_formula_moiety 'C15 H45 Al Cl2 N4 P2 Si5'
_chemical_formula_sum 'C15 H45 Al Cl2 N4 P2 Si5'
_chemical_formula_weight 581.82
_space_group_IT_number 9
_symmetry_cell_setting monoclinic
_symmetry_space_group_name_Hall 'C -2yc'
_symmetry_space_group_name_H-M 'C 1 c 1'
_atom_sites_solution_hydrogens geom
_atom_sites_solution_primary direct
_atom_sites_solution_secondary difmap
_audit_creation_method SHELXL-97
_cell_angle_alpha 90.00
_cell_angle_beta 119.5280(10)
_cell_angle_gamma 90.00
_cell_formula_units_Z 4
_cell_length_a 22.2416(14)
_cell_length_b 8.9070(7)
_cell_length_c 18.5029(13)
_cell_measurement_reflns_used 11799
_cell_measurement_temperature 150(2)
_cell_measurement_theta_max 26.35
_cell_measurement_theta_min 4.10
_cell_volume 3189.4(4)
_computing_cell_refinement 'DENZO-SMN (Nonius, 1997)'
_computing_data_collection 'KappaCCD Server software (Nonius, 1997)'
_computing_data_reduction 'DENZO-SMN (Nonius, 1997)'
_computing_molecular_graphics 'SHELXTL (Sheldrick, 1994)'
_computing_publication_material 'SHELXL-97 (Sheldrick, 1997)'
_computing_structure_refinement 'SHELXL-97 (Sheldrick, 1997)'
_computing_structure_solution 'SHELXS-97 (Sheldrick, 1997)'
_diffrn_ambient_temperature 150(2)
_diffrn_detector_area_resol_mean 9.2
_diffrn_measured_fraction_theta_full 0.995
_diffrn_measured_fraction_theta_max 0.995
_diffrn_measurement_device_type 'Nonius KappaCCD'
_diffrn_measurement_method '1\% rotations on \f'
_diffrn_radiation_monochromator graphite
_diffrn_radiation_source 'sealed tube (50 kV, 23 mA)'
_diffrn_radiation_type MoK\a
_diffrn_radiation_wavelength 0.71073
_diffrn_reflns_av_R_equivalents 0.071
_diffrn_reflns_av_sigmaI/netI 0.0896
_diffrn_reflns_limit_h_max 27
_diffrn_reflns_limit_h_min -27
_diffrn_reflns_limit_k_max 11
_diffrn_reflns_limit_k_min -11
_diffrn_reflns_limit_l_max 23
_diffrn_reflns_limit_l_min -23
_diffrn_reflns_number 11799
_diffrn_reflns_theta_full 26.35
_diffrn_reflns_theta_max 26.35
_diffrn_reflns_theta_min 4.10
_diffrn_standards_decay_% negligible
_exptl_absorpt_coefficient_mu 0.531
_exptl_absorpt_correction_T_max 0.9246
_exptl_absorpt_correction_T_min 0.8787
_exptl_absorpt_correction_type 'multi-scan (Nonius, 1997)'
_exptl_crystal_colour colourless
_exptl_crystal_density_diffrn 1.212
_exptl_crystal_density_method 'not measured'
_exptl_crystal_description block
_exptl_crystal_F_000 1240
_exptl_crystal_size_max 0.25
_exptl_crystal_size_mid 0.20
_exptl_crystal_size_min 0.15
_refine_diff_density_max 0.237
_refine_diff_density_min -0.318
_refine_diff_density_rms 0.057
_refine_ls_abs_structure_details 'Flack H D (1983), Acta Cryst. A39, 876-881'
_refine_ls_abs_structure_Flack 0..45(8)
_refine_ls_extinction_method none
_refine_ls_goodness_of_fit_ref 0.979
_refine_ls_hydrogen_treatment constr
_refine_ls_matrix_type full
_refine_ls_number_parameters 295
_refine_ls_number_reflns 6229
_refine_ls_number_restraints 17
_refine_ls_restrained_S_all 0.978
_refine_ls_R_factor_all 0.0656
_refine_ls_R_factor_gt 0.0414
_refine_ls_shift/su_max 0.001
_refine_ls_shift/su_mean 0.000
_refine_ls_structure_factor_coef Fsqd
_refine_ls_weighting_details 'calc w=1/[\s^2^(Fo^2^)+(0.0321P)^2^+0.0000P] where P=(Fo^2^+2Fc^2^)/3'
_refine_ls_weighting_scheme calc
_refine_ls_wR_factor_gt 0.0836
_refine_ls_wR_factor_ref 0.0910
_reflns_number_gt 4795
_reflns_number_total 6229
_reflns_threshold_expression I>2sigma(I)
_cod_data_source_file ic9813718_1.cif
_cod_data_source_block djl52_3
_cod_database_code 4322021

loop_
_symmetry_equiv_pos_as_xyz
'x, y, z'
'x, -y, z+1/2'
'x+1/2, y+1/2, z'
'x+1/2, -y+1/2, z+1/2'

loop_
_atom_site_label
_atom_site_type_symbol
_atom_site_fract_x
_atom_site_fract_y
_atom_site_fract_z
_atom_site_U_iso_or_equiv
_atom_site_adp_type
_atom_site_occupancy
_atom_site_symmetry_multiplicity
_atom_site_calc_flag
_atom_site_refinement_flags
_atom_site_disorder_assembly
_atom_site_disorder_group
Al Al 0.49603(5) 0.92277(13) 0.14363(6) 0.0283(3) Uani 1 1 d . . .
Cl1 Cl 0.55197(5) 0.71810(11) 0.15902(6) 0.0399(2) Uani 1 1 d . . .
Cl2 Cl 0.53669(5) 1.03548(12) 0.26032(6) 0.0433(3) Uani 1 1 d . . .
P1 P 0.42294(5) 1.06158(10) -0.02591(6) 0.0274(2) Uani 1 1 d . . .
P2 P 0.35715(4) 0.95471(10) 0.00969(6) 0.0246(2) Uani 1 1 d . . .
N1 N 0.49838(14) 1.0348(3) 0.06105(18) 0.0269(7) Uani 1 1 d . . .
N2 N 0.40059(14) 0.8886(3) 0.10358(17) 0.0244(6) Uani 1 1 d . . .
N3 N 0.27656(14) 1.0010(3) -0.02228(18) 0.0261(7) Uani 1 1 d . . .
N4 N 0.37593(14) 0.8778(3) -0.05709(17) 0.0256(6) Uani 1 1 d . . .
Si1 Si 0.57274(5) 1.12322(12) 0.07001(6) 0.0324(3) Uani 1 1 d . . .
Si2 Si 0.37128(5) 0.79795(12) 0.16517(6) 0.0314(2) Uani 1 1 d . . .
Si3 Si 0.20695(5) 0.93376(11) -0.11968(6) 0.0279(2) Uani 1 1 d . . .
Si4 Si 0.39316(5) 0.70729(11) -0.09195(6) 0.0306(2) Uani 1 1 d . . .
Si5 Si 0.26472(5) 1.17669(11) 0.01804(7) 0.0319(2) Uani 1 1 d . . .
C11 C 0.6489(2) 1.0591(6) 0.1671(3) 0.0601(14) Uani 1 1 d D . .
H11A H 0.6420(7) 1.081(3) 0.2144(9) 0.073(2) Uiso 1 1 calc RD . .
H11B H 0.6903(8) 1.111(3) 0.1743(10) 0.073(2) Uiso 1 1 calc R . .
H11C H 0.6548(9) 0.951(2) 0.1641(8) 0.073(2) Uiso 1 1 calc R . .
C12 C 0.5650(3) 1.3265(5) 0.0740(4) 0.0726(17) Uani 1 1 d D . .
H12A H 0.5521(15) 1.3517(7) 0.1155(14) 0.073(2) Uiso 1 1 calc RD . .
H12B H 0.5299(12) 1.3627(9) 0.0202(11) 0.073(2) Uiso 1 1 calc R . .
H12C H 0.6089(9) 1.3730(10) 0.0885(18) 0.073(2) Uiso 1 1 calc R . .
C13 C 0.5855(3) 1.0747(7) -0.0188(3) 0.0690(16) Uani 1 1 d D . .
H13A H 0.5464(10) 1.113(3) -0.0705(10) 0.073(2) Uiso 1 1 calc RD . .
H13B H 0.5881(15) 0.965(2) -0.0225(11) 0.073(2) Uiso 1 1 calc R . .
H13C H 0.6287(11) 1.120(3) -0.0107(9) 0.073(2) Uiso 1 1 calc R . .
C21 C 0.2880(2) 0.6987(5) 0.1001(3) 0.0442(11) Uani 1 1 d D . .
H21A H 0.2921(5) 0.634(3) 0.0598(14) 0.073(2) Uiso 1 1 calc RD . .
H21B H 0.2512(7) 0.7726(13) 0.0706(15) 0.073(2) Uiso 1 1 calc R . .
H21C H 0.2768(8) 0.637(3) 0.1358(7) 0.073(2) Uiso 1 1 calc R . .
C22 C 0.4366(2) 0.6572(5) 0.2318(3) 0.0477(11) Uani 1 1 d D . .
H22A H 0.4814(9) 0.7071(11) 0.2655(14) 0.073(2) Uiso 1 1 calc RD . .
H22B H 0.4411(11) 0.580(2) 0.1967(7) 0.073(2) Uiso 1 1 calc R . .
H22C H 0.4220(8) 0.610(2) 0.2686(14) 0.073(2) Uiso 1 1 calc R . .
C23 C 0.3622(2) 0.9324(5) 0.2359(3) 0.0463(11) Uani 1 1 d D . .
H23A H 0.4059(9) 0.984(3) 0.2693(14) 0.073(2) Uiso 1 1 calc RD . .
H23B H 0.3497(15) 0.8780(11) 0.2722(14) 0.073(2) Uiso 1 1 calc R . .
H23C H 0.3263(12) 1.005(2) 0.2032(6) 0.073(2) Uiso 1 1 calc R . .
C31 C 0.2081(2) 0.7259(4) -0.1218(3) 0.0383(9) Uani 1 1 d D . .
H31A H 0.2555(9) 0.6908(8) -0.1011(18) 0.073(2) Uiso 1 1 calc RD . .
H31B H 0.1788(13) 0.6907(8) -0.1789(11) 0.073(2) Uiso 1 1 calc R . .
H31C H 0.1904(15) 0.6861(9) -0.0864(16) 0.073(2) Uiso 1 1 calc R . .
C32 C 0.12290(19) 0.9875(5) -0.1277(3) 0.0403(10) Uani 1 1 d D . .
H32A H 0.1189(7) 1.0979(19) -0.1289(19) 0.073(2) Uiso 1 1 calc RD . .
H32B H 0.1206(7) 0.948(3) -0.0793(13) 0.073(2) Uiso 1 1 calc R . .
H32C H 0.0847(7) 0.945(3) -0.1792(13) 0.073(2) Uiso 1 1 calc R . .
C33 C 0.2145(2) 1.0160(5) -0.2066(2) 0.0404(10) Uani 1 1 d D . .
H33A H 0.2581(10) 0.991(3) -0.2006(10) 0.073(2) Uiso 1 1 calc RD . .
H33B H 0.2102(15) 1.1216(19) -0.2062(11) 0.073(2) Uiso 1 1 calc R . .
H33C H 0.1791(11) 0.977(3) -0.2575(10) 0.073(2) Uiso 1 1 calc R . .
C41 C 0.3274(2) 0.6716(5) -0.2022(3) 0.0409(10) Uani 1 1 d D . .
H41A H 0.2839(8) 0.671(3) -0.2075(4) 0.073(2) Uiso 1 1 calc RD . .
H41B H 0.3360(10) 0.580(2) -0.2186(7) 0.073(2) Uiso 1 1 calc R . .
H41C H 0.3297(10) 0.747(2) -0.2353(7) 0.073(2) Uiso 1 1 calc R . .
C42 C 0.4789(2) 0.7250(5) -0.0839(3) 0.0432(10) Uani 1 1 d D . .
H42A H 0.5134(7) 0.736(3) -0.0268(10) 0.073(2) Uiso 1 1 calc RD . .
H42B H 0.4794(5) 0.811(2) -0.1144(15) 0.073(2) Uiso 1 1 calc R . .
H42C H 0.4883(7) 0.637(2) -0.1063(17) 0.073(2) Uiso 1 1 calc R . .
C43 C 0.3931(2) 0.5519(4) -0.0252(3) 0.0393(10) Uani 1 1 d D . .
H43A H 0.4328(11) 0.5629(19) 0.0307(11) 0.073(2) Uiso 1 1 calc RD . .
H43B H 0.3962(15) 0.4558(18) -0.0488(11) 0.073(2) Uiso 1 1 calc R . .
H43C H 0.3504(10) 0.555(2) -0.0223(15) 0..073(2) Uiso 1 1 calc R . .
C51 C 0.2071(2) 1.1508(5) 0.0633(3) 0.0455(11) Uani 1 1 d D . .
H51A H 0.2163(11) 1.053(2) 0.0909(17) 0.073(2) Uiso 1 1 calc RD . .
H51B H 0.1590(8) 1.155(3) 0.0191(8) 0.073(2) Uiso 1 1 calc R . .
H51C H 0.2159(11) 1.230(2) 0.1037(15) 0.073(2) Uiso 1 1 calc R . .
C52 C 0.2277(2) 1.3182(4) -0.0669(3) 0.0458(11) Uani 1 1 d D . .
H52A H 0.1857(11) 1.2817(16) -0.1110(11) 0.073(2) Uiso 1 1 calc RD . .
H52B H 0.2592(9) 1.336(2) -0.0864(13) 0.073(2) Uiso 1 1 calc R . .
H52C H 0.2196(14) 1.409(2) -0.0466(6) 0.073(2) Uiso 1 1 calc R . .
C53 C 0.3501(2) 1.2511(5) 0.0986(3) 0.0366(9) Uani 1 1 d D . .
H53A H 0.3720(8) 1.1785(19) 0.1448(12) 0.073(2) Uiso 1 1 calc RD . .
H53B H 0.3434(3) 1.348(2) 0.1198(13) 0.073(2) Uiso 1 1 calc R . .
H53C H 0.3801(8) 1.266(3) 0.0739(6) 0.073(2) Uiso 1 1 calc R . .

loop_
_atom_site_aniso_label
_atom_site_aniso_U_11
_atom_site_aniso_U_22
_atom_site_aniso_U_33
_atom_site_aniso_U_23
_atom_site_aniso_U_13
_atom_site_aniso_U_12
Al 0.0204(5) 0.0359(6) 0.0247(6) 0.0024(5) 0.0082(5) -0.0002(4)
Cl1 0.0306(5) 0.0420(6) 0.0417(6) 0.0058(5) 0.0136(5) 0.0088(4)
Cl2 0.0346(5) 0.0609(7) 0.0296(5) -0.0078(5) 0.0121(4) -0.0067(5)
P1 0.0239(5) 0.0303(5) 0.0257(5) 0.0015(4) 0.0104(4) -0.0023(4)
P2 0.0200(4) 0.0261(5) 0.0243(5) -0.0010(4) 0.0083(4) -0.0002(4)
N1 0.0224(15) 0.0311(17) 0.0245(16) 0.0013(13) 0.0095(13) -0.0013(12)
N2 0.0225(15) 0.0266(15) 0.0223(15) 0.0040(12) 0.0096(13) 0.0014(12)
N3 0.0180(14) 0.0278(16) 0.0293(17) 0.0025(13) 0.0093(13) 0.0016(12)
N4 0.0220(14) 0.0244(15) 0.0261(16) -0.0032(12) 0.0087(13) -0.0022(12)
Si1 0.0248(5) 0.0372(6) 0.0341(6) -0.0008(5) 0.0136(5) -0.0047(4)
Si2 0.0252(5) 0.0389(6) 0.0302(6) 0.0072(5) 0.0139(5) 0.0012(4)
Si3 0.0203(5) 0.0296(5) 0.0278(5) -0.0004(4) 0.0072(4) -0.0010(4)
Si4 0.0273(5) 0.0309(6) 0.0323(6) -0.0033(5) 0.0136(5) -0.0007(4)
Si5 0.0262(5) 0.0293(6) 0.0352(6) -0.0021(5) 0.0112(5) 0.0019(4)
C11 0.026(2) 0.089(4) 0.061(3) 0.007(3) 0.018(2) -0.006(2)
C12 0.045(3) 0.045(3) 0.123(5) -0.013(3) 0.037(3) -0.012(2)
C13 0.048(3) 0.112(5) 0.058(3) -0.025(3) 0.035(3) -0.036(3)
C21 0.035(2) 0.054(3) 0.043(3) 0.008(2) 0.019(2) -0.008(2)
C22 0.040(2) 0.054(3) 0.050(3) 0.022(2) 0.023(2) 0.009(2)
C23 0.049(3) 0.064(3) 0.037(2) 0.001(2) 0.030(2) -0.002(2)
C31 0.035(2) 0.037(2) 0.036(2) -0.0026(19) 0.0124(19) -0.0027(18)
C32 0.0223(19) 0.046(2) 0.046(2) -0.003(2) 0.0118(19) -0.0021(17)
C33 0.036(2) 0.046(3) 0.031(2) -0.0010(18) 0.010(2) -0.0052(18)
C41 0.044(2) 0.042(2) 0.037(2) -0.0054(19) 0.019(2) -0.0024(19)
C42 0.037(2) 0.044(2) 0.052(3) -0.008(2) 0.024(2) -0.0002(18)
C43 0.035(2) 0.033(2) 0.046(3) 0.0038(19) 0.017(2) 0.0025(17)
C51 0.033(2) 0.055(3) 0.051(3) -0.009(2) 0.023(2) 0.004(2)
C52 0.038(2) 0.031(2) 0.050(3) -0.0008(19) 0.008(2) 0.0013(18)
C53 0.032(2) 0.037(2) 0.038(2) -0.0023(18) 0.0149(19) 0.0025(17)

loop_
_atom_type_symbol
_atom_type_description
_atom_type_scat_dispersion_real
_atom_type_scat_dispersion_imag
_atom_type_scat_source
C C 0.0033 0.0016 'International Tables Vol C Tables 4.2.6.8 and 6.1.1.4'
H H 0.0000 0.0000 'International Tables Vol C Tables 4.2.6.8 and 6.1.1.4'
N N 0.0061 0.0033 'International Tables Vol C Tables 4.2.6.8 and 6.1.1.4'
Al Al 0.0645 0.0514 'International Tables Vol C Tables 4.2.6.8 and 6.1.1.4'
Si Si 0.0817 0.0704 'International Tables Vol C Tables 4.2.6.8 and 6.1.1.4'
P P 0.1023 0.0942 'International Tables Vol C Tables 4.2.6.8 and 6.1.1.4'
Cl Cl 0.1484 0.1585 'International Tables Vol C Tables 4.2.6.8 and 6.1.1.4'

loop_
_geom_angle_atom_site_label_1
_geom_angle_atom_site_label_2
_geom_angle_atom_site_label_3
_geom_angle
_geom_angle_site_symmetry_1
_geom_angle_site_symmetry_3
_geom_angle_publ_flag
N1 Al N2 104.23(13) . . ?
N1 Al Cl2 114.31(11) . . ?
N2 Al Cl2 107.76(10) . . ?
N1 Al Cl1 108.54(11) . . ?
N2 Al Cl1 112.33(10) . . ?
Cl2 Al Cl1 109.65(6) . . ?
N1 P1 N4 108.33(14) . . ?
N1 P1 P2 99.02(11) . . ?
N4 P1 P2 48.15(9) . . ?
N2 P2 N4 114.63(15) . . ?
N2 P2 N3 116.42(15) . . ?
N4 P2 N3 118.25(15) . . ?
N2 P2 P1 111.06(11) . . ?
N4 P2 P1 58.51(10) . . ?
N3 P2 P1 125.33(11) . . ?
P1 N1 Si1 118.43(17) . . ?
P1 N1 Al 116.66(16) . . ?
Si1 N1 Al 124.81(16) . . ?
P2 N2 Si2 129.96(17) . . ?
P2 N2 Al 108.71(15) . . ?
Si2 N2 Al 121.33(15) . . ?
P2 N3 Si3 121.62(17) . . ?
P2 N3 Si5 115.12(16) .. . ?
Si3 N3 Si5 118.17(15) . . ?
P2 N4 Si4 144.93(19) . . ?
P2 N4 P1 73.34(12) . . ?
Si4 N4 P1 132.51(17) . . ?
N1 Si1 C12 110.12(19) . . ?
N1 Si1 C11 108.70(18) . . ?
C12 Si1 C11 109.1(3) . . ?
N1 Si1 C13 111.04(18) . . ?
C12 Si1 C13 109.1(3) . . ?
C11 Si1 C13 108.8(2) . . ?
N2 Si2 C22 108.73(16) . . ?
N2 Si2 C23 111.30(17) . . ?
C22 Si2 C23 106.8(2) . . ?
N2 Si2 C21 111.53(17) . . ?
C22 Si2 C21 108.3(2) . . ?
C23 Si2 C21 110.0(2) . . ?
N3 Si3 C33 109.66(16) . . ?
N3 Si3 C31 109.83(16) . . ?
C33 Si3 C31 111.7(2) . . ?
N3 Si3 C32 109.13(17) . . ?
C33 Si3 C32 110.3(2) . . ?
C31 Si3 C32 106.14(19) . . ?
N4 Si4 C42 107.40(17) . . ?
N4 Si4 C43 109.11(17) . . ?
C42 Si4 C43 110.45(19) . . ?
N4 Si4 C41 110.68(16) . . ?
C42 Si4 C41 109.0(2) . . ?
C43 Si4 C41 110.16(19) . . ?
N3 Si5 C51 110.57(17) . . ?
N3 Si5 C52 109.34(17) . . ?
C51 Si5 C52 110.4(2) . . ?
N3 Si5 C53 109.85(16) . . ?
C51 Si5 C53 109.9(2) . . ?
C52 Si5 C53 106.67(19) . . ?
Si1 C11 H11A 109.5 . . ?
Si1 C11 H11B 109.5 . . ?
H11A C11 H11B 109.5 . . ?
Si1 C11 H11C 109.5 . . ?
H11A C11 H11C 109.5 . . ?
H11B C11 H11C 109.5 . . ?
Si1 C12 H12A 109.5 . . ?
Si1 C12 H12B 109.5 . . ?
H12A C12 H12B 109.5 . . ?
Si1 C12 H12C 109.5 . . ?
H12A C12 H12C 109.5 . . ?
H12B C12 H12C 109.5 . . ?
Si1 C13 H13A 109.5 . . ?
Si1 C13 H13B 109.5 . . ?
H13A C13 H13B 109.5 . . ?
Si1 C13 H13C 109.5 . . ?
H13A C13 H13C 109.5 . . ?
H13B C13 H13C 109.5 . . ?
Si2 C21 H21A 109.5 . . ?
Si2 C21 H21B 109.5 . . ?
H21A C21 H21B 109.5 . . ?
Si2 C21 H21C 109.5 . . ?
H21A C21 H21C 109.5 . . ?
H21B C21 H21C 109.5 . . ?
Si2 C22 H22A 109.5 . . ?
Si2 C22 H22B 109.5 . . ?
H22A C22 H22B 109.5 . . ?
Si2 C22 H22C 109.5 . . ?
H22A C22 H22C 109.5 . . ?
H22B C22 H22C 109.5 . . ?
Si2 C23 H23A 109.5 . . ?
Si2 C23 H23B 109.5 . . ?
H23A C23 H23B 109.5 . . ?
Si2 C23 H23C 109.5 . . ?
H23A C23 H23C 109.5 . . ?
H23B C23 H23C 109.5 . . ?
Si3 C31 H31A 109.5 . . ?
Si3 C31 H31B 109.5 . . ?
H31A C31 H31B 109.5 . . ?
Si3 C31 H31C 109.5 . . ?
H31A C31 H31C 109.5 . . ?
H31B C31 H31C 109.5 . . ?
Si3 C32 H32A 109.5 . . ?
Si3 C32 H32B 109.5 . . ?
H32A C32 H32B 109.5 . . ?
Si3 C32 H32C 109.5 . . ?
H32A C32 H32C 109.5 . . ?
H32B C32 H32C 109.5 . . ?
Si3 C33 H33A 109.5 . . ?
Si3 C33 H33B 109.5 . . ?
H33A C33 H33B 109.5 . . ?
Si3 C33 H33C 109.5 . . ?
H33A C33 H33C 109.5 . . ?
H33B C33 H33C 109.5 . . ?
Si4 C41 H41A 109.5 . . ?
Si4 C41 H41B 109.5 . . ?
H41A C41 H41B 109.5 . . ?
Si4 C41 H41C 109.5 . . ?
H41A C41 H41C 109.5 . . ?
H41B C41 H41C 109.5 . . ?
Si4 C42 H42A 109.5 . . ?
Si4 C42 H42B 109.5 . . ?
H42A C42 H42B 109.5 . . ?
Si4 C42 H42C 109.5 . . ?
H42A C42 H42C 109.5 . . ?
H42B C42 H42C 109.5 . . ?
Si4 C43 H43A 109.5 . . ?
Si4 C43 H43B 109.5 . . ?
H43A C43 H43B 109.5 . . ?
Si4 C43 H43C 109.5 . . ?
H43A C43 H43C 109.5 . . ?
H43B C43 H43C 109.5 . . ?
Si5 C51 H51A 109.5 . . ?
Si5 C51 H51B 109.5 . . ?
H51A C51 H51B 109.5 . .. ?
Si5 C51 H51C 109.5 . . ?
H51A C51 H51C 109.5 . . ?
H51B C51 H51C 109.5 . . ?
Si5 C52 H52A 109.5 . . ?
Si5 C52 H52B 109.5 . . ?
H52A C52 H52B 109.5 . . ?
Si5 C52 H52C 109.5 . . ?
H52A C52 H52C 109.5 . . ?
H52B C52 H52C 109.5 . . ?
Si5 C53 H53A 109.5 . . ?
Si5 C53 H53B 109.5 . . ?
H53A C53 H53B 109.5 . . ?
Si5 C53 H53C 109.5 . . ?
H53A C53 H53C 109.5 . . ?
H53B C53 H53C 109.5 . . ?

loop_
_geom_bond_atom_site_label_1
_geom_bond_atom_site_label_2
_geom_bond_distance
_geom_bond_site_symmetry_2
_geom_bond_publ_flag
Al N1 1.847(3) . ?
Al N2 1.897(3) . ?
Al Cl2 2.1361(15) . ?
Al Cl1 2.1455(15) . ?
P1 N1 1.673(3) . ?
P1 N4 1.874(3) . ?
P1 P2 2.1051(13) . ?
P2 N2 1.626(3) . ?
P2 N4 1.637(3) . ?
P2 N3 1.640(3) . ?
N1 Si1 1.764(3) . ?
N2 Si2 1.763(3) . ?
N3 Si3 1.804(3) . ?
N3 Si5 1.808(3) . ?
N4 Si4 1.764(3) . ?
Si1 C12 1.823(5) . ?
Si1 C11 1.850(5) . ?
Si1 C13 1.851(5) . ?
Si2 C22 1.854(4) . ?
Si2 C23 1.856(4) . ?
Si2 C21 1.861(4) . ?
Si3 C33 1.849(4) . ?
Si3 C31 1.853(4) . ?
Si3 C32 1.863(4) . ?
Si4 C42 1.845(4) . ?
Si4 C43 1.855(4) . ?
Si4 C41 1.860(4) . ?
Si5 C51 1.858(4) . ?
Si5 C52 1.861(4) . ?
Si5 C53 1.865(4) . ?
C11 H11A 0.9808 . ?
C11 H11B 0.9808 . ?
C11 H11C 0.9808 . ?
C12 H12A 0.9694 . ?
C12 H12B 0.9694 . ?
C12 H12C 0.9694 . ?
C13 H13A 0.9836 . ?
C13 H13B 0.9836 . ?
C13 H13C 0.9836 . ?
C21 H21A 0.9798 . ?
C21 H21B 0.9798 . ?
C21 H21C 0.9798 . ?
C22 H22A 0.9830 . ?
C22 H22B 0.9830 . ?
C22 H22C 0.9830 . ?
C23 H23A 0.9738 . ?
C23 H23B 0.9738 . ?
C23 H23C 0.9738 . ?
C31 H31A 0.9800 . ?
C31 H31B 0.9800 . ?
C31 H31C 0.9800 . ?
C32 H32A 0.9865 . ?
C32 H32B 0.9865 . ?
C32 H32C 0.9865 . ?
C33 H33A 0.9460 . ?
C33 H33B 0.9460 . ?
C33 H33C 0.9460 . ?
C41 H41A 0.9246 . ?
C41 H41B 0.9246 . ?
C41 H41C 0.9246 . ?
C42 H42A 0.9572 . ?
C42 H42B 0.9572 . ?
C42 H42C 0.9572 . ?
C43 H43A 0.9785 . ?
C43 H43B 0.9785 . ?
C43 H43C 0.9785 . ?
C51 H51A 0.9769 . ?
C51 H51B 0.9769 . ?
C51 H51C 0.9769 . ?
C52 H52A 0.9454 . ?
C52 H52B 0.9454 . ?
C52 H52C 0.9454 . ?
C53 H53A 0.9874 . ?
C53 H53B 0.9874 . ?
C53 H53C 0.9874 . ?
